data_9011090
loop_
_publ_author_name
'Smuts, J.'
'Steyn, J. G. D.'
'Boeyens, J. C. A.'

_publ_section_title
;
 The crystal structure of an iron silicate, iscorite
;
_journal_name_full 'Acta Crystallographica, Section B'
_journal_page_first 1251
_journal_page_last 1255
_journal_paper_doi 10.1107/S0567740869003906
_journal_volume 25
_journal_year 1969
_chemical_formula_structural Fe7SiO10
_chemical_formula_sum 'Fe7 O10 Si'
_space_group_IT_number 11
_symmetry_space_group_name_Hall '-P 2yb'
_symmetry_space_group_name_H-M 'P 1 21/m 1'
_cell_angle_alpha 90
_cell_angle_beta 98
_cell_angle_gamma 90
_cell_length_a 21.4
_cell_length_b 3.06
_cell_length_c 5.88
_cell_formula_units_Z 2
_cell_volume 381.299
_database_code_amcsd 0009352
_exptl_crystal_density_diffrn 5.043
_cod_original_formula_sum 'Fe7 Si O10'
_cod_database_code 9011090
_amcsd_formula_title Fe7SiO10

loop_
_space_group_symop_operation_xyz
x,y,z
x,1/2-y,z
-x,1/2+y,-z
-x,-y,-z

loop_
_atom_site_label
_atom_site_fract_x
_atom_site_fract_y
_atom_site_fract_z
_atom_site_U_iso_or_equiv
Fe2+1 0.05530 0.75000 0.14160 0.00950
Fe2+2 0.05320 0.75000 0.66210 0.00925
Fe2+3 0.15990 0.25000 0.45760 0.01406
Fe2+4 0.44450 0.75000 0.35530 0.00963
Fe2+5 0.44710 0.75000 0.84210 0.01127
Fe3+1 0.19310 0.75000 0.97430 0.01330
Fe3+2 0.33450 0.25000 0.03780 0.00963
Si 0.30180 0.75000 0.52510 0.00089
O1 0.04970 0.25000 0.40910 0.00811
O2 0.03900 0.25000 0.88270 0.01089
O3 0.14690 0.75000 0.20250 0.01672
O4 0.14690 0.75000 0.69510 0.03686
O5 0.23420 0.25000 0.01260 0.07016
O6 0.26250 0.25000 0.50740 0.00076
O7 0.34980 0.75000 0.29180 0.03154
O8 0.34310 0.75000 0.80880 0.02305
O9 0.45420 0.25000 0.10580 0.01672
O10 0.45620 0.25000 0.60020 0.02254

loop_
_cod_related_entry_id
_cod_related_entry_database
_cod_related_entry_code
1 AMCSD 0009352
